data_7708547
loop_
_publ_author_name
'Su, Yu-Qiao'
'Fu, Lianshe'
'Cui, Guang Hua'

_publ_section_title
;
 Two chemically robust Cd(II)-frameworks for efficient sensing of
 levofloxacin, benzaldehyde, and Fe3+ ions
;
_journal_name_full 'Dalton Transactions'
_journal_paper_doi 10.1039/D1DT03205D
_journal_year 2021
_chemical_formula_moiety 'C43 H36 Cd2 N6 O10 S2'
_chemical_formula_sum 'C43 H36 Cd2 N6 O10 S2'
_chemical_formula_weight 1085.70
_space_group_crystal_system monoclinic
_space_group_IT_number 15
_space_group_name_Hall '-I 2ya'
_space_group_name_H-M_alt 'I 1 2/a 1'
_atom_sites_solution_hydrogens mixed
_audit_creation_date 2020-12-22
_audit_creation_method
;
Olex2 1.2-beta
(compiled 2018.05.29 svn.r3508 for OlexSys, GUI svn.r5506)
;
_audit_update_record
;
2021-08-15 deposited with the CCDC.	2021-10-12 downloaded from the CCDC.
;
_cell_angle_alpha 90
_cell_angle_beta 90.661(4)
_cell_angle_gamma 90
_cell_formula_units_Z 8
_cell_length_a 23.9212(9)
_cell_length_b 10.3352(3)
_cell_length_c 34.8506(15)
_cell_measurement_reflns_used 25933
_cell_measurement_temperature 293(2)
_cell_measurement_theta_max 29.9640
_cell_measurement_theta_min 2.2700
_cell_volume 8615.6(6)
_computing_cell_refinement 'CrysAlisPro 1.171.39.46e (Rigaku OD, 2018)'
_computing_data_collection 'CrysAlisPro 1.171.39.46e (Rigaku OD, 2018)'
_computing_data_reduction 'CrysAlisPro 1.171.39.46e (Rigaku OD, 2018)'
_computing_molecular_graphics 'Olex2 (Dolomanov et al., 2009)'
_computing_publication_material 'Olex2 (Dolomanov et al., 2009)'
_computing_structure_refinement 'ShelXL (Sheldrick, 2015)'
_computing_structure_solution 'SHELXT 2018/2 (Sheldrick, 2018)'
_diffrn_ambient_temperature 293(2)
_diffrn_detector 'CCD plate'
_diffrn_measured_fraction_theta_full 0.999
_diffrn_measured_fraction_theta_max 0.977
_diffrn_measurement_details
;
List of Runs (angles in degrees, time in seconds):

  # Type    Start    End  Width  t~exp~   \w     \q     \k     \f   Frames
#--------------------------------------------------------------------------
  1  \w    -74.00 110.00   0.50    0.60    --   20.00  54.00 -20.94  368
  2  \w    -74.00 110.00   0.50    0.60    --   20.00  54.00  90.00  368
  3  \w    -74.00 110.00   0.50    0.60    --   20.00  54.00  90.00  368
  4  \w    -74.00  91.00   0.50    0.60    --   20.00  54.00 -95.10  330
  5  \w    -74.00 -49.00   0.50    0.60    --   20.00  54.00  27.83   50
  6  \w    -17.00  48.00   0.50    0.60    --   20.00  54.00  27.83  130
  7  \w     62.00 106.00   0.50    0.60    --   20.00  54.00  27.83   88
  8  \w    -74.00 -23.00   0.50    0.60    --   20.00  54.00 -37.35  102
  9  \w    -21.00   5.00   0.50    0.60    --   20.00  54.00 -37.35   52
 10  \w     79.00 104.00   0.50    0.60    --   20.00  54.00 -37.35   50
 11  \w    -74.00  93.00   0.50    0.60    --   20.00  54.00-160.56  334
 12  \w    -74.00  44.00   0.50    0.60    --   20.00  54.00-109.61  236
 13  \w    -63.00  58.00   0.50    0.60    --   20.00  54.00 107.69  242
 14  \w    -73.00 -13.00   0.50    0.60    --   20.00  54.00  60.00  120
 15  \w      8.00  34.00   0.50    0.60    --   20.00  54.00  60.00   52
 16  \w    -74.00 -29.00   0.50    0.60    --   20.00  54.00  19.24   90
 17  \w    -74.00  68.00   0.50    0.60    --   20.00  54.00 169.77  284
;
_diffrn_measurement_device 'two-circle diffractometer'
_diffrn_measurement_device_type 'XtaLAB Mini II'
_diffrn_measurement_method '\w scans'
_diffrn_orient_matrix_type 'CrysAlisPro convention (1999,Acta A55,543-557)'
_diffrn_orient_matrix_UB_11 -0.0208770500
_diffrn_orient_matrix_UB_12 -0.0114433500
_diffrn_orient_matrix_UB_13 0.0138892500
_diffrn_orient_matrix_UB_21 -0.0192445500
_diffrn_orient_matrix_UB_22 -0.0166175500
_diffrn_orient_matrix_UB_23 -0.0148141500
_diffrn_orient_matrix_UB_31 0.0085077000
_diffrn_orient_matrix_UB_32 -0.0656365000
_diffrn_orient_matrix_UB_33 0.0013022000
_diffrn_radiation_monochromator graphite
_diffrn_radiation_probe x-ray
_diffrn_radiation_type MoK\a
_diffrn_radiation_wavelength 0.71073
_diffrn_reflns_av_R_equivalents 0.0633
_diffrn_reflns_av_unetI/netI 0.0314
_diffrn_reflns_Laue_measured_fraction_full 0.999
_diffrn_reflns_Laue_measured_fraction_max 0.977
_diffrn_reflns_limit_h_max 33
_diffrn_reflns_limit_h_min -33
_diffrn_reflns_limit_k_max 14
_diffrn_reflns_limit_k_min -14
_diffrn_reflns_limit_l_max 49
_diffrn_reflns_limit_l_min -49
_diffrn_reflns_number 116794
_diffrn_reflns_point_group_measured_fraction_full 0.999
_diffrn_reflns_point_group_measured_fraction_max 0.977
_diffrn_reflns_theta_full 25.242
_diffrn_reflns_theta_max 30.480
_diffrn_reflns_theta_min 2.054
_diffrn_source 'fine-focus sealed X-ray tube'
_diffrn_source_type 'Rigaku (Mo) X-ray Source'
_exptl_absorpt_coefficient_mu 1.150
_exptl_absorpt_correction_T_max 1.00000
_exptl_absorpt_correction_T_min 0.39092
_exptl_absorpt_correction_type multi-scan
_exptl_absorpt_process_details
;
CrysAlisPro 1.171.39.46e (Rigaku Oxford Diffraction, 2018)
Empirical absorption correction using spherical harmonics,
 implemented in SCALE3 ABSPACK scaling algorithm.
;
_exptl_crystal_colour colourless
_exptl_crystal_colour_primary colourless
_exptl_crystal_density_diffrn 1.674
_exptl_crystal_description block
_exptl_crystal_F_000 4352
_exptl_crystal_size_max 0.26
_exptl_crystal_size_mid 0.25
_exptl_crystal_size_min 0.24
_refine_diff_density_max 0.951
_refine_diff_density_min -1.253
_refine_diff_density_rms 0.116
_refine_ls_extinction_method none
_refine_ls_goodness_of_fit_ref 1.159
_refine_ls_hydrogen_treatment constr
_refine_ls_matrix_type full
_refine_ls_number_parameters 570
_refine_ls_number_reflns 12823
_refine_ls_number_restraints 0
_refine_ls_restrained_S_all 1.159
_refine_ls_R_factor_all 0.0684
_refine_ls_R_factor_gt 0.0439
_refine_ls_shift/su_max 0.003
_refine_ls_shift/su_mean 0.000
_refine_ls_structure_factor_coef Fsqd
_refine_ls_weighting_details 'w=1/[\s^2^(Fo^2^)+(0.0339P)^2^+36.3857P] where P=(Fo^2^+2Fc^2^)/3'
_refine_ls_weighting_scheme calc
_refine_ls_wR_factor_gt 0.0981
_refine_ls_wR_factor_ref 0.1123
_reflns_Friedel_coverage 0.000
_reflns_number_gt 9849
_reflns_number_total 12823
_reflns_threshold_expression 'I > 2\s(I)'
_cod_data_source_file d1dt03205d2.cif
_cod_data_source_block sys-148
_cod_database_code 7708547
_shelx_shelxl_version_number 2018/3
_chemical_oxdiff_formula 'C1 H1 O1 N1 Cd1 S1'
_shelx_space_group_comment
;
The symmetry employed for this shelxl refinement is uniquely defined
by the following loop, which should always be used as a source of
symmetry information in preference to the above space-group names.
They are only intended as comments.
;
_shelx_estimated_absorpt_t_max 0.770
_shelx_estimated_absorpt_t_min 0.754
_reflns_odcompleteness_completeness 99.96
_reflns_odcompleteness_iscentric 1
_reflns_odcompleteness_theta 26.32
_olex2_refinement_description
;
1. Fixed Uiso
 At 1.2 times of:
  All C(H) groups, All C(H,H) groups
 At 1.5 times of:
  All O(H) groups
2.a Rotating group:
 O9(H9), O10(H10)
2.b Secondary CH2 refined with riding coordinates:
 C26(H26A,H26B), C27(H27A,H27B), C20(H20A,H20B), C29(H29A,H29B), C39(H39A,
 H39B), C28(H28A,H28B), C30(H30A,H30B)
2.c Aromatic/amide H refined with riding coordinates:
 C4(H4), C3(H3), C22(H22), C10(H10A), C24(H24), C42(H42), C9(H9A), C25(H25),
 C41(H41), C23(H23), C15(H15), C43(H43), C44(H44), C18(H18), C34(H34), C16(H16),
  C17(H17), C37(H37), C35(H35), C36(H36)
;
_olex2_submission_special_instructions 'No special instructions were received'
_oxdiff_exptl_absorpt_empirical_details
;
Empirical correction (ABSPACK) includes:
- Absorption correction using spherical harmonics
- Frame scaling
;
_oxdiff_exptl_absorpt_empirical_full_max 1.948
_oxdiff_exptl_absorpt_empirical_full_min 0.679

loop_
_space_group_symop_operation_xyz
'x, y, z'
'-x+1/2, y, -z'
'x+1/2, y+1/2, z+1/2'
'-x+1, y+1/2, -z+1/2'
'-x, -y, -z'
'x-1/2, -y, z'
'-x+1/2, -y+1/2, -z+1/2'
'x, -y+1/2, z+1/2'

loop_
_atom_site_label
_atom_site_type_symbol
_atom_site_fract_x
_atom_site_fract_y
_atom_site_fract_z
_atom_site_U_iso_or_equiv
_atom_site_adp_type
_atom_site_occupancy
_atom_site_site_symmetry_order
_atom_site_calc_flag
_atom_site_refinement_flags_posn
_atom_site_refinement_flags_adp
_atom_site_refinement_flags_occupancy
_atom_site_disorder_assembly
_atom_site_disorder_group
Cd1 Cd 0.67316(2) 0.88046(2) 0.44601(2) 0.02996(6) Uani 1 1 d . . . . .
Cd2 Cd 0.74802(2) 1.07077(2) 0.31464(2) 0.03065(7) Uani 1 1 d . . . . .
S2 S 0.73056(4) 0.58810(9) 0.32674(3) 0.0375(2) Uani 1 1 d . . . . .
S1 S 0.69230(4) 0.39213(9) 0.45327(3) 0.0389(2) Uani 1 1 d . . . . .
O9 O 0.67649(11) 0.8923(3) 0.51295(7) 0.0371(6) Uani 1 1 d . . . . .
H9 H 0.699091 0.954140 0.520403 0.056 Uiso 1 1 d GR . . . .
O1 O 0.67224(12) 0.8905(3) 0.37940(7) 0.0406(6) Uani 1 1 d . . . . .
O4 O 0.76209(12) 0.3092(3) 0.30996(8) 0.0427(6) Uani 1 1 d . . . . .
O10 O 0.70151(11) 1.0724(3) 0.25638(8) 0.0441(6) Uani 1 1 d . . . . .
H10 H 0.669684 1.110223 0.258802 0.066 Uiso 1 1 d GR . . . .
O2 O 0.71606(12) 0.8719(3) 0.32408(8) 0.0416(6) Uani 1 1 d . . . . .
O3 O 0.69127(12) 0.2221(3) 0.34018(9) 0.0443(6) Uani 1 1 d . . . . .
O7 O 0.65952(12) 0.1133(3) 0.45279(10) 0.0478(7) Uani 1 1 d . . . . .
O8 O 0.74406(12) 0.0332(2) 0.44678(8) 0.0426(6) Uani 1 1 d . . . . .
O5 O 0.68787(17) 0.6731(3) 0.45401(9) 0.0603(9) Uani 1 1 d . . . . .
N6 N 0.31977(13) 1.0276(3) 0.27747(9) 0.0391(7) Uani 1 1 d . . . . .
N3 N 0.31957(13) 0.9462(3) 0.36045(9) 0.0381(7) Uani 1 1 d . . . . .
N2 N 0.48939(13) 0.9237(4) 0.45224(9) 0.0410(7) Uani 1 1 d . . . . .
N1 N 0.57666(12) 0.8540(3) 0.44812(9) 0.0331(6) Uani 1 1 d . . . . .
N5 N 0.50543(13) 1.2175(4) 0.23442(11) 0.0457(8) Uani 1 1 d . . . . .
O6 O 0.77673(18) 0.7117(3) 0.44007(11) 0.0731(11) Uani 1 1 d . . . . .
C11 C 0.73467(15) 0.2602(3) 0.44947(10) 0.0317(7) Uani 1 1 d . . . . .
N32 N 0.59243(14) 1.1476(4) 0.24204(10) 0.0447(8) Uani 1 1 d . . . . .
C5 C 0.69768(15) 0.4486(3) 0.34061(10) 0.0322(7) Uani 1 1 d . . . . .
C8 C 0.74700(16) 0.4955(3) 0.44750(10) 0.0357(7) Uani 1 1 d . . . . .
C4 C 0.65408(15) 0.4746(4) 0.36419(11) 0.0365(7) Uani 1 1 d . . . . .
H4 H 0.630928 0.411212 0.374302 0.044 Uiso 1 1 calc R . . . .
C2 C 0.68590(14) 0.6814(3) 0.35277(10) 0.0307(7) Uani 1 1 d . . . . .
C1 C 0.69142(14) 0.8260(3) 0.35271(9) 0.0296(6) Uani 1 1 d . . . . .
C6 C 0.71825(16) 0.3187(3) 0.32952(10) 0.0354(7) Uani 1 1 d . . . . .
C21 C 0.40262(14) 0.9860(4) 0.41531(10) 0.0395(9) Uani 1 1 d . . . . .
C3 C 0.64774(15) 0.6079(4) 0.37167(10) 0.0348(7) Uani 1 1 d . . . . .
H3 H 0.620583 0.641859 0.387686 0.042 Uiso 1 1 calc R . . . .
C12 C 0.71115(16) 0.1281(3) 0.45009(10) 0.0351(7) Uani 1 1 d . . . . .
C22 C 0.36760(16) 1.0861(4) 0.40393(11) 0.0403(8) Uani 1 1 d . . . . .
H22 H 0.371745 1.168278 0.414472 0.048 Uiso 1 1 calc R . . . .
C10 C 0.78864(18) 0.2953(4) 0.44495(14) 0.0501(10) Uani 1 1 d . . . . .
H10A H 0.817972 0.236684 0.443132 0.060 Uiso 1 1 calc R . . . .
C13 C 0.53986(15) 0.9385(4) 0.43511(10) 0.0350(7) Uani 1 1 d . . . . .
C24 C 0.35452(16) 0.8513(4) 0.37041(11) 0.0418(9) Uani 1 1 d . . . . .
H24 H 0.350604 0.771078 0.358584 0.050 Uiso 1 1 calc R . . . .
C7 C 0.7374(2) 0.6377(4) 0.44737(11) 0.0479(11) Uani 1 1 d . . . . .
C42 C 0.31111(16) 1.1518(5) 0.26811(12) 0.0484(10) Uani 1 1 d . . . . .
H42 H 0.275032 1.184594 0.269940 0.058 Uiso 1 1 calc R . . . .
C14 C 0.54894(15) 0.7796(4) 0.47525(10) 0.0352(7) Uani 1 1 d . . . . .
C9 C 0.79558(19) 0.4315(4) 0.44330(15) 0.0513(11) Uani 1 1 d . . . . .
H9A H 0.829838 0.471979 0.439716 0.062 Uiso 1 1 calc R . . . .
C40 C 0.40623(16) 1.1869(4) 0.25352(12) 0.0407(8) Uani 1 1 d . . . . .
C38 C 0.51750(16) 1.1490(4) 0.20170(12) 0.0450(9) Uani 1 1 d . . . . .
C25 C 0.39658(16) 0.8676(4) 0.39779(11) 0.0412(9) Uani 1 1 d . . . . .
H25 H 0.420289 0.799399 0.404179 0.049 Uiso 1 1 calc R . . . .
C41 C 0.35270(16) 1.2335(4) 0.25596(12) 0.0459(10) Uani 1 1 d . . . . .
H41 H 0.344655 1.318823 0.249497 0.055 Uiso 1 1 calc R . . . .
C26 C 0.55075(17) 1.0337(4) 0.40430(11) 0.0406(8) Uani 1 1 d . . . . .
H26A H 0.589534 1.060881 0.405759 0.049 Uiso 1 1 calc R . . . .
H26B H 0.527542 1.109494 0.408153 0.049 Uiso 1 1 calc R . . . .
C31 C 0.55178(16) 1.2131(4) 0.25800(12) 0.0422(9) Uani 1 1 d . . . . .
C23 C 0.32665(17) 1.0622(4) 0.37683(11) 0.0417(9) Uani 1 1 d . . . . .
H23 H 0.302902 1.129364 0.369606 0.050 Uiso 1 1 calc R . . . .
C19 C 0.49415(15) 0.8233(4) 0.47819(11) 0.0405(8) Uani 1 1 d . . . . .
C15 C 0.56838(19) 0.6787(4) 0.49842(12) 0.0461(9) Uani 1 1 d . . . . .
H15 H 0.604717 0.647586 0.496487 0.055 Uiso 1 1 calc R . . . .
C43 C 0.37152(18) 0.9830(4) 0.27494(14) 0.0518(11) Uani 1 1 d . . . . .
H43 H 0.378283 0.896838 0.281173 0.062 Uiso 1 1 calc R . . . .
C33 C 0.57240(17) 1.1061(4) 0.20694(11) 0.0427(9) Uani 1 1 d . . . . .
C27 C 0.53862(19) 0.9776(4) 0.36467(11) 0.0462(9) Uani 1 1 d . . . . .
H27A H 0.498591 0.966408 0.361407 0.055 Uiso 1 1 calc R . . . .
H27B H 0.555994 0.893077 0.362728 0.055 Uiso 1 1 calc R . . . .
C44 C 0.41577(18) 1.0586(4) 0.26348(16) 0.0537(12) Uani 1 1 d . . . . .
H44 H 0.451626 1.024073 0.262436 0.064 Uiso 1 1 calc R . . . .
C18 C 0.45687(19) 0.7705(5) 0.50432(14) 0.0571(13) Uani 1 1 d . . . . .
H18 H 0.420304 0.800143 0.506223 0.069 Uiso 1 1 calc R . . . .
C20 C 0.44178(17) 1.0119(5) 0.44881(12) 0.0513(11) Uani 1 1 d . . . . .
H20A H 0.455930 1.099492 0.446565 0.062 Uiso 1 1 calc R . . . .
H20B H 0.420504 1.007336 0.472298 0.062 Uiso 1 1 calc R . . . .
C29 C 0.5318(2) 1.1935(5) 0.32883(13) 0.0557(11) Uani 1 1 d . . . . .
H29A H 0.535721 1.240343 0.352821 0.067 Uiso 1 1 calc R . . . .
H29B H 0.492195 1.179344 0.324096 0.067 Uiso 1 1 calc R . . . .
C34 C 0.5983(2) 1.0340(6) 0.17870(14) 0.0616(13) Uani 1 1 d . . . . .
H34 H 0.634860 1.004655 0.181719 0.074 Uiso 1 1 calc R . . . .
C39 C 0.45207(18) 1.2787(5) 0.24152(18) 0.0612(14) Uani 1 1 d . . . . .
H39A H 0.440049 1.323377 0.218379 0.073 Uiso 1 1 calc R . . . .
H39B H 0.457173 1.343303 0.261458 0.073 Uiso 1 1 calc R . . . .
C28 C 0.5606(2) 1.0653(4) 0.33248(13) 0.0516(10) Uani 1 1 d . . . . .
H28A H 0.600125 1.080417 0.336972 0.062 Uiso 1 1 calc R . . . .
H28B H 0.556736 1.019592 0.308279 0.062 Uiso 1 1 calc R . . . .
C30 C 0.5556(2) 1.2754(5) 0.29629(13) 0.0579(12) Uani 1 1 d . . . . .
H30A H 0.535749 1.357224 0.295322 0.069 Uiso 1 1 calc R . . . .
H30B H 0.594556 1.294069 0.302059 0.069 Uiso 1 1 calc R . . . .
C16 C 0.5313(2) 0.6271(5) 0.52436(15) 0.0609(13) Uani 1 1 d . . . . .
H16 H 0.543041 0.560352 0.540408 0.073 Uiso 1 1 calc R . . . .
C17 C 0.4770(2) 0.6723(6) 0.52707(15) 0.0682(15) Uani 1 1 d . . . . .
H17 H 0.453410 0.634885 0.544944 0.082 Uiso 1 1 calc R . . . .
C37 C 0.4867(2) 1.1220(6) 0.16880(17) 0.0694(15) Uani 1 1 d . . . . .
H37 H 0.450139 1.150987 0.165632 0.083 Uiso 1 1 calc R . . . .
C35 C 0.5674(3) 1.0078(7) 0.14580(16) 0.0826(19) Uani 1 1 d . . . . .
H35 H 0.583562 0.960070 0.126209 0.099 Uiso 1 1 calc R . . . .
C36 C 0.5125(3) 1.0513(7) 0.14138(18) 0.089(2) Uani 1 1 d . . . . .
H36 H 0.492957 1.031224 0.118943 0.106 Uiso 1 1 calc R . . . .

loop_
_atom_site_aniso_label
_atom_site_aniso_U_11
_atom_site_aniso_U_22
_atom_site_aniso_U_33
_atom_site_aniso_U_23
_atom_site_aniso_U_13
_atom_site_aniso_U_12
Cd1 0.03400(12) 0.02219(11) 0.03375(13) -0.00067(9) 0.00253(9) 0.00120(9)
Cd2 0.03093(12) 0.02933(13) 0.03163(13) -0.00010(9) -0.00232(9) 0.00359(9)
S2 0.0437(5) 0.0291(4) 0.0399(5) -0.0016(3) 0.0137(4) 0.0018(3)
S1 0.0384(5) 0.0246(4) 0.0536(6) 0.0039(4) 0.0019(4) 0.0046(3)
O9 0.0406(14) 0.0391(14) 0.0316(13) -0.0002(10) -0.0016(10) -0.0028(11)
O1 0.0567(16) 0.0335(13) 0.0318(13) -0.0030(10) 0.0070(11) 0.0096(12)
O4 0.0476(15) 0.0349(14) 0.0458(16) 0.0015(12) 0.0079(12) 0.0079(11)
O10 0.0337(13) 0.0630(19) 0.0355(14) 0.0029(13) -0.0032(11) 0.0076(12)
O2 0.0572(17) 0.0309(13) 0.0368(14) -0.0014(11) 0.0123(12) -0.0058(12)
O3 0.0525(16) 0.0281(13) 0.0525(17) -0.0024(12) 0.0077(13) 0.0001(11)
O7 0.0429(15) 0.0298(14) 0.071(2) 0.0018(13) -0.0047(14) -0.0053(11)
O8 0.0533(16) 0.0228(12) 0.0518(17) 0.0009(11) 0.0011(13) 0.0031(11)
O5 0.100(3) 0.0276(15) 0.0540(19) 0.0007(13) 0.0048(18) 0.0179(16)
N6 0.0333(15) 0.0497(19) 0.0343(16) 0.0051(14) 0.0040(12) -0.0039(13)
N3 0.0390(16) 0.0437(18) 0.0313(15) -0.0010(13) -0.0069(12) -0.0027(13)
N2 0.0291(14) 0.058(2) 0.0363(16) -0.0124(15) -0.0066(12) 0.0067(14)
N1 0.0309(14) 0.0361(16) 0.0322(15) 0.0016(12) -0.0013(11) 0.0017(11)
N5 0.0309(15) 0.050(2) 0.056(2) 0.0147(17) 0.0061(14) -0.0022(14)
O6 0.121(3) 0.0310(16) 0.067(2) -0.0065(15) 0.003(2) -0.0304(19)
C11 0.0438(18) 0.0191(14) 0.0320(17) -0.0019(12) -0.0001(14) 0.0017(13)
N32 0.0360(16) 0.057(2) 0.0407(18) 0.0062(15) -0.0019(13) 0.0013(15)
C5 0.0389(17) 0.0272(16) 0.0304(17) -0.0001(13) -0.0024(13) -0.0005(13)
C8 0.050(2) 0.0233(16) 0.0342(18) -0.0004(13) -0.0010(15) -0.0030(14)
C4 0.0376(18) 0.0351(18) 0.0367(19) -0.0023(14) 0.0015(14) -0.0052(14)
C2 0.0323(16) 0.0302(17) 0.0297(16) -0.0031(13) 0.0017(12) -0.0002(13)
C1 0.0316(15) 0.0301(16) 0.0271(16) -0.0028(12) -0.0037(12) 0.0013(12)
C6 0.0434(19) 0.0284(17) 0.0343(18) -0.0003(14) -0.0067(15) 0.0034(14)
C21 0.0274(16) 0.060(2) 0.0313(18) -0.0157(17) -0.0017(13) 0.0013(15)
C3 0.0341(17) 0.0361(19) 0.0344(18) -0.0066(14) 0.0051(14) 0.0008(14)
C12 0.049(2) 0.0237(16) 0.0323(17) 0.0032(13) -0.0023(15) 0.0000(14)
C22 0.0403(19) 0.041(2) 0.040(2) -0.0133(16) -0.0043(15) 0.0015(15)
C10 0.041(2) 0.033(2) 0.076(3) -0.004(2) 0.009(2) 0.0029(16)
C13 0.0348(17) 0.042(2) 0.0283(16) -0.0042(14) -0.0065(13) 0.0030(14)
C24 0.043(2) 0.042(2) 0.040(2) -0.0061(16) -0.0079(16) -0.0010(16)
C7 0.089(3) 0.0218(17) 0.0324(19) -0.0016(14) -0.004(2) -0.0003(19)
C42 0.0286(17) 0.066(3) 0.050(2) 0.024(2) 0.0019(16) 0.0038(17)
C14 0.0360(17) 0.0381(19) 0.0316(18) -0.0031(14) 0.0008(14) -0.0075(14)
C9 0.044(2) 0.036(2) 0.074(3) -0.003(2) 0.008(2) -0.0094(17)
C40 0.0341(18) 0.038(2) 0.050(2) 0.0052(17) 0.0079(16) 0.0016(15)
C38 0.0355(19) 0.052(2) 0.048(2) 0.0129(18) -0.0029(16) -0.0092(17)
C25 0.0377(19) 0.044(2) 0.042(2) -0.0061(16) -0.0083(16) 0.0064(16)
C41 0.0367(19) 0.047(2) 0.054(2) 0.0197(19) 0.0061(17) 0.0068(16)
C26 0.050(2) 0.0360(19) 0.0352(19) -0.0014(15) -0.0083(16) 0.0079(16)
C31 0.0401(19) 0.044(2) 0.043(2) 0.0139(17) 0.0061(16) -0.0027(16)
C23 0.042(2) 0.043(2) 0.040(2) -0.0018(16) -0.0100(16) 0.0048(16)
C19 0.0345(18) 0.053(2) 0.0339(19) -0.0100(16) -0.0008(14) -0.0065(16)
C15 0.054(2) 0.040(2) 0.044(2) 0.0069(17) 0.0036(18) -0.0047(18)
C43 0.049(2) 0.032(2) 0.075(3) 0.001(2) 0.022(2) 0.0006(17)
C33 0.042(2) 0.049(2) 0.037(2) 0.0083(17) 0.0021(16) -0.0069(17)
C27 0.061(3) 0.045(2) 0.0324(19) -0.0001(16) -0.0003(17) -0.0015(19)
C44 0.036(2) 0.038(2) 0.088(4) 0.008(2) 0.022(2) 0.0064(16)
C18 0.040(2) 0.081(4) 0.051(3) -0.018(2) 0.0106(19) -0.021(2)
C20 0.0363(19) 0.072(3) 0.045(2) -0.025(2) -0.0129(17) 0.0154(19)
C29 0.073(3) 0.055(3) 0.040(2) 0.005(2) 0.009(2) 0.008(2)
C34 0.062(3) 0.077(4) 0.046(3) -0.003(2) 0.014(2) -0.003(3)
C39 0.039(2) 0.044(2) 0.101(4) 0.021(3) 0.015(2) 0.0019(18)
C28 0.065(3) 0.052(3) 0.038(2) -0.0050(19) 0.0105(19) 0.005(2)
C30 0.076(3) 0.051(3) 0.047(3) 0.004(2) 0.008(2) -0.004(2)
C16 0.075(3) 0.053(3) 0.055(3) 0.011(2) 0.010(2) -0.017(2)
C17 0.077(4) 0.079(4) 0.050(3) -0.004(3) 0.022(3) -0.033(3)
C37 0.059(3) 0.079(4) 0.070(4) 0.016(3) -0.026(3) -0.014(3)
C35 0.115(5) 0.088(5) 0.046(3) -0.009(3) 0.013(3) -0.020(4)
C36 0.100(5) 0.107(5) 0.058(4) 0.001(3) -0.028(3) -0.029(4)

loop_
_atom_type_symbol
_atom_type_description
_atom_type_scat_dispersion_real
_atom_type_scat_dispersion_imag
_atom_type_scat_source
C C 0.0033 0.0016 'International Tables Vol C Tables 4.2.6.8 and 6.1.1.4'
H H 0.0000 0.0000 'International Tables Vol C Tables 4.2.6.8 and 6.1.1.4'
Cd Cd -0.8075 1.2024 'International Tables Vol C Tables 4.2.6.8 and 6.1.1.4'
N N 0.0061 0.0033 'International Tables Vol C Tables 4.2.6.8 and 6.1.1.4'
O O 0.0106 0.0060 'International Tables Vol C Tables 4.2.6.8 and 6.1.1.4'
S S 0.1246 0.1234 'International Tables Vol C Tables 4.2.6.8 and 6.1.1.4'

loop_
_geom_angle_atom_site_label_1
_geom_angle_atom_site_label_2
_geom_angle_atom_site_label_3
_geom_angle
_geom_angle_site_symmetry_1
_geom_angle_site_symmetry_3
_geom_angle_publ_flag
O9 Cd1 O7 81.64(10) . 1_565 ?
O9 Cd1 C12 83.74(10) . 1_565 ?
O1 Cd1 O9 174.25(10) . . ?
O1 Cd1 O7 93.03(10) . 1_565 ?
O1 Cd1 N1 92.23(10) . . ?
O1 Cd1 C12 90.54(10) . 1_565 ?
O7 Cd1 C12 27.34(10) 1_565 1_565 ?
O8 Cd1 O9 86.34(10) 1_565 . ?
O8 Cd1 O1 88.83(10) 1_565 . ?
O8 Cd1 O7 54.93(9) 1_565 1_565 ?
O8 Cd1 N1 143.71(10) 1_565 . ?
O8 Cd1 C12 27.60(10) 1_565 1_565 ?
O5 Cd1 O9 85.45(11) . . ?
O5 Cd1 O1 99.83(11) . . ?
O5 Cd1 O7 167.04(12) . 1_565 ?
O5 Cd1 O8 123.31(13) . 1_565 ?
O5 Cd1 N1 92.23(13) . . ?
O5 Cd1 C12 149.51(13) . 1_565 ?
N1 Cd1 O9 89.83(10) . . ?
N1 Cd1 O7 88.80(10) . 1_565 ?
N1 Cd1 C12 116.11(11) . 1_565 ?
O4 Cd2 C6 27.65(10) 1_565 1_565 ?
O10 Cd2 O4 89.96(10) . 1_565 ?
O10 Cd2 N6 82.41(10) . 6_675 ?
O10 Cd2 N3 161.14(11) . 6_675 ?
O10 Cd2 C6 92.09(11) . 1_565 ?
O2 Cd2 O4 166.54(10) . 1_565 ?
O2 Cd2 O10 88.50(11) . . ?
O2 Cd2 O3 111.91(10) . 1_565 ?
O2 Cd2 N6 86.39(11) . 6_675 ?
O2 Cd2 N3 94.60(11) . 6_675 ?
O2 Cd2 C6 139.06(11) . 1_565 ?
O3 Cd2 O4 54.83(9) 1_565 1_565 ?
O3 Cd2 O10 93.21(11) 1_565 . ?
O3 Cd2 N6 161.16(11) 1_565 6_675 ?
O3 Cd2 N3 102.80(11) 1_565 6_675 ?
O3 Cd2 C6 27.18(11) 1_565 1_565 ?
N6 Cd2 O4 106.67(11) 6_675 1_565 ?
N6 Cd2 C6 134.26(12) 6_675 1_565 ?
N3 Cd2 O4 91.17(11) 6_675 1_565 ?
N3 Cd2 N6 79.23(11) 6_675 6_675 ?
N3 Cd2 C6 97.60(11) 6_675 1_565 ?
C2 S2 C5 91.90(17) . . ?
C8 S1 C11 91.96(18) . . ?
C1 O1 Cd1 136.7(2) . . ?
C6 O4 Cd2 85.9(2) . 1_545 ?
C1 O2 Cd2 129.2(2) . . ?
C6 O3 Cd2 97.0(2) . 1_545 ?
C12 O7 Cd1 88.8(2) . 1_545 ?
C12 O8 Cd1 94.2(2) . 1_545 ?
C7 O5 Cd1 114.2(3) . . ?
C42 N6 Cd2 115.4(3) . 6_575 ?
C43 N6 Cd2 124.4(3) . 6_575 ?
C43 N6 C42 117.4(3) . . ?
C24 N3 Cd2 125.2(3) . 6_575 ?
C24 N3 C23 118.2(3) . . ?
C23 N3 Cd2 116.6(2) . 6_575 ?
C13 N2 C19 107.8(3) . . ?
C13 N2 C20 126.0(4) . . ?
C19 N2 C20 125.5(4) . . ?
C13 N1 Cd1 124.8(3) . . ?
C13 N1 C14 106.2(3) . . ?
C14 N1 Cd1 124.5(2) . . ?
C38 N5 C39 124.1(4) . . ?
C31 N5 C38 107.7(3) . . ?
C31 N5 C39 128.2(4) . . ?
C12 C11 S1 120.8(3) . . ?
C10 C11 S1 111.3(3) . . ?
C10 C11 C12 127.9(3) . . ?
C31 N32 C33 106.6(3) . . ?
C4 C5 S2 111.2(3) . . ?
C4 C5 C6 126.5(3) . . ?
C6 C5 S2 122.2(3) . . ?
C7 C8 S1 120.1(3) . . ?
C9 C8 S1 111.7(3) . . ?
C9 C8 C7 128.2(4) . . ?
C5 C4 C3 112.9(3) . . ?
C1 C2 S2 120.4(3) . . ?
C3 C2 S2 111.6(3) . . ?
C3 C2 C1 128.0(3) . . ?
O1 C1 O2 125.1(3) . . ?
O1 C1 C2 120.2(3) . . ?
O2 C1 C2 114.8(3) . . ?
O4 C6 Cd2 66.5(2) . 1_545 ?
O4 C6 C5 119.5(3) . . ?
O3 C6 Cd2 55.86(19) . 1_545 ?
O3 C6 O4 122.3(3) . . ?
O3 C6 C5 118.2(3) . . ?
C5 C6 Cd2 173.9(3) . 1_545 ?
C22 C21 C20 117.1(4) . . ?
C25 C21 C22 118.5(3) . . ?
C25 C21 C20 124.2(4) . . ?
C2 C3 C4 112.4(3) . . ?
O7 C12 Cd1 63.8(2) . 1_545 ?
O7 C12 O8 122.0(3) . . ?
O7 C12 C11 119.4(3) . . ?
O8 C12 Cd1 58.22(19) . 1_545 ?
O8 C12 C11 118.6(3) . . ?
C11 C12 Cd1 175.2(3) . 1_545 ?
C23 C22 C21 119.0(4) . . ?
C11 C10 C9 112.6(4) . . ?
N2 C13 C26 123.8(3) . . ?
N1 C13 N2 111.5(3) . . ?
N1 C13 C26 124.6(3) . . ?
N3 C24 C25 122.5(4) . . ?
O5 C7 C8 115.4(4) . . ?
O6 C7 O5 125.0(4) . . ?
O6 C7 C8 119.5(5) . . ?
N6 C42 C41 123.5(4) . . ?
N1 C14 C15 130.3(4) . . ?
C19 C14 N1 109.1(3) . . ?
C19 C14 C15 120.5(4) . . ?
C8 C9 C10 112.4(4) . . ?
C41 C40 C44 118.0(4) . . ?
C41 C40 C39 118.5(4) . . ?
C44 C40 C39 123.4(4) . . ?
N5 C38 C33 105.1(4) . . ?
N5 C38 C37 132.5(5) . . ?
C37 C38 C33 122.4(5) . . ?
C21 C25 C24 119.0(4) . . ?
C40 C41 C42 118.9(4) . . ?
C13 C26 C27 111.8(3) . . ?
N5 C31 C30 124.4(4) . . ?
N32 C31 N5 111.1(4) . . ?
N32 C31 C30 124.5(4) . . ?
N3 C23 C22 122.7(4) . . ?
N2 C19 C14 105.5(3) . . ?
N2 C19 C18 132.4(4) . . ?
C14 C19 C18 122.1(4) . . ?
C16 C15 C14 117.0(4) . . ?
N6 C43 C44 122.9(4) . . ?
N32 C33 C38 109.5(4) . . ?
N32 C33 C34 130.1(4) . . ?
C34 C33 C38 120.4(4) . . ?
C26 C27 C28 111.9(4) . . ?
C43 C44 C40 119.3(4) . . ?
C17 C18 C19 116.4(5) . . ?
N2 C20 C21 115.3(3) . . ?
C28 C29 C30 112.2(4) . . ?
C35 C34 C33 117.0(5) . . ?
N5 C39 C40 114.6(4) . . ?
C29 C28 C27 115.0(4) . . ?
C31 C30 C29 114.0(4) . . ?
C15 C16 C17 121.7(5) . . ?
C18 C17 C16 122.3(5) . . ?
C36 C37 C38 116.7(5) . . ?
C34 C35 C36 121.4(6) . . ?
C37 C36 C35 122.1(5) . . ?

loop_
_geom_bond_atom_site_label_1
_geom_bond_atom_site_label_2
_geom_bond_distance
_geom_bond_site_symmetry_2
_geom_bond_publ_flag
Cd1 O9 2.337(3) . ?
Cd1 O1 2.324(3) . ?
Cd1 O7 2.440(3) 1_565 ?
Cd1 O8 2.317(3) 1_565 ?
Cd1 O5 2.189(3) . ?
Cd1 N1 2.327(3) . ?
Cd1 C12 2.719(4) 1_565 ?
Cd2 O4 2.492(3) 1_565 ?
Cd2 O10 2.304(3) . ?
Cd2 O2 2.219(3) . ?
Cd2 O3 2.260(3) 1_565 ?
Cd2 N6 2.390(3) 6_675 ?
Cd2 N3 2.334(3) 6_675 ?
Cd2 C6 2.711(4) 1_565 ?
S2 C5 1.714(4) . ?
S2 C2 1.708(3) . ?
S1 C11 1.705(3) . ?
S1 C8 1.703(4) . ?
O1 C1 1.237(4) . ?
O4 C6 1.261(5) . ?
O2 C1 1.258(4) . ?
O3 C6 1.248(5) . ?
O7 C12 1.249(5) . ?
O8 C12 1.263(4) . ?
O5 C7 1.265(6) . ?
N6 C42 1.340(6) . ?
N6 C43 1.325(5) . ?
N3 C24 1.332(5) . ?
N3 C23 1.338(5) . ?
N2 C13 1.362(5) . ?
N2 C19 1.380(6) . ?
N2 C20 1.463(5) . ?
N1 C13 1.317(4) . ?
N1 C14 1.393(5) . ?
N5 C38 1.376(6) . ?
N5 C31 1.373(5) . ?
N5 C39 1.449(5) . ?
O6 C7 1.240(6) . ?
C11 C12 1.477(5) . ?
C11 C10 1.352(5) . ?
N32 C31 1.314(5) . ?
N32 C33 1.377(5) . ?
C5 C4 1.362(5) . ?
C5 C6 1.483(5) . ?
C8 C7 1.488(5) . ?
C8 C9 1.347(6) . ?
C4 C3 1.410(5) . ?
C2 C1 1.500(5) . ?
C2 C3 1.363(5) . ?
C21 C22 1.386(6) . ?
C21 C25 1.374(5) . ?
C21 C20 1.513(5) . ?
C22 C23 1.375(5) . ?
C10 C9 1.418(6) . ?
C13 C26 1.482(5) . ?
C24 C25 1.389(5) . ?
C42 C41 1.375(6) . ?
C14 C19 1.391(5) . ?
C14 C15 1.395(5) . ?
C40 C41 1.371(5) . ?
C40 C44 1.389(6) . ?
C40 C39 1.512(6) . ?
C38 C33 1.396(6) . ?
C38 C37 1.384(6) . ?
C26 C27 1.523(5) . ?
C31 C30 1.484(6) . ?
C19 C18 1.393(6) . ?
C15 C16 1.381(6) . ?
C43 C44 1.379(6) . ?
C33 C34 1.386(6) . ?
C27 C28 1.539(6) . ?
C18 C17 1.372(8) . ?
C29 C28 1.498(6) . ?
C29 C30 1.531(6) . ?
C34 C35 1.384(8) . ?
C16 C17 1.383(8) . ?
C37 C36 1.357(9) . ?
C35 C36 1.395(10) . ?
